data_7018376
loop_
_publ_author_name
'Forni\'es, Juan'
'Ib\'a\~nez, Susana'
'Lalinde, Elena'
'Mart\'in, Antonio'
'Moreno, M. Teresa'
'Tsipis, Athanassios C.'

_publ_section_title
;
 Benzoquinolateplatinum(ii) complexes as building blocks in the synthesis
 of Pt-Ag extended structures.
;
_journal_issue 12
_journal_name_full 'Dalton transactions (Cambridge, England : 2003)'
_journal_page_first 3439
_journal_page_last 3451
_journal_paper_doi 10.1039/c2dt11885h
_journal_volume 41
_journal_year 2012
_chemical_formula_sum 'C46 H29 Ag Cl6 F10 N P Pt'
_chemical_formula_weight 1332.33
_chemical_name_systematic
;
?
;
_space_group_IT_number 2
_symmetry_cell_setting triclinic
_symmetry_space_group_name_Hall '-P 1'
_symmetry_space_group_name_H-M 'P -1'
_atom_sites_solution_hydrogens geom
_atom_sites_solution_primary direct
_atom_sites_solution_secondary difmap
_audit_creation_method SHELXL-97
_cell_angle_alpha 88.8380(10)
_cell_angle_beta 75.5950(10)
_cell_angle_gamma 89.5940(10)
_cell_formula_units_Z 2
_cell_length_a 11.0608(2)
_cell_length_b 12.3316(2)
_cell_length_c 17.3806(3)
_cell_measurement_reflns_used 15894
_cell_measurement_temperature 123(2)
_cell_measurement_theta_max 25.0000
_cell_measurement_theta_min 3.6863
_cell_volume 2295.66(7)
_computing_cell_refinement
;
CrysAlis RED, Oxford Diffraction Ltd.,
Version 1.171.29.10 (release 13-04-2006 CrysAlis171 .NET)
(compiled Apr 13 2006,12:24:59)
;
_computing_data_collection
;
CrysAlis CCD, Oxford Diffraction Ltd.,
Version 1.171.29.10 (release 13-04-2006 CrysAlis171 .NET)
(compiled Apr 13 2006,12:24:59)
;
_computing_data_reduction
;
CrysAlis RED, Oxford Diffraction Ltd.,
Version 1.171.29.10 (release 13-04-2006 CrysAlis171 .NET)
(compiled Apr 13 2006,12:24:59)
;
_computing_structure_refinement 'SHELXL-97 (Sheldrick, 1997)'
_computing_structure_solution 'SHELXS-97 (Sheldrick, 1990)'
_diffrn_ambient_temperature 123(2)
_diffrn_detector_area_resol_mean 16.0655
_diffrn_measured_fraction_theta_full 0.975
_diffrn_measured_fraction_theta_max 0.972
_diffrn_measurement_details
;
1 omega -41.00 62.80 0.3000 10.0000
omega____ theta____ kappa____ phi______ omega'___ theta'___ frames
- 30.0000 -79.0000 0.0000 0.0000 0.0000 346

2 omega -41.00 62.80 0.3000 10.0000
omega____ theta____ kappa____ phi______ omega'___ theta'___ frames
- 30.0000 -79.0000 90.0000 0.0000 0.0000 346

3 omega -41.00 62.80 0.3000 10.0000
omega____ theta____ kappa____ phi______ omega'___ theta'___ frames
- 30.0000 -79.0000 180.0000 0.0000 0.0000 346

4 omega -41.00 62.80 0.3000 10.0000
omega____ theta____ kappa____ phi______ omega'___ theta'___ frames
- 30.0000 -79.0000 270.0000 0.0000 0.0000 346

;
_diffrn_measurement_device_type 'Oxford Diffraction Xcalibur'
_diffrn_measurement_method 'w scans'
_diffrn_orient_matrix_UB_11 -0.0394417806
_diffrn_orient_matrix_UB_12 0.0457052695
_diffrn_orient_matrix_UB_13 -0.0107656415
_diffrn_orient_matrix_UB_21 0.0209031616
_diffrn_orient_matrix_UB_22 0.0048880239
_diffrn_orient_matrix_UB_23 -0.0351886484
_diffrn_orient_matrix_UB_31 -0.0488459879
_diffrn_orient_matrix_UB_32 -0.0345448833
_diffrn_orient_matrix_UB_33 -0.0204912977
_diffrn_radiation_monochromator graphite
_diffrn_radiation_source 'Enhance (Mo) X-ray Source'
_diffrn_radiation_type MoK\a
_diffrn_radiation_wavelength 0.71073
_diffrn_reflns_av_R_equivalents 0.0170
_diffrn_reflns_av_sigmaI/netI 0.0217
_diffrn_reflns_limit_h_max 13
_diffrn_reflns_limit_h_min -10
_diffrn_reflns_limit_k_max 14
_diffrn_reflns_limit_k_min -14
_diffrn_reflns_limit_l_max 20
_diffrn_reflns_limit_l_min -20
_diffrn_reflns_number 14528
_diffrn_reflns_theta_full 25.00
_diffrn_reflns_theta_max 25.08
_diffrn_reflns_theta_min 3.79
_exptl_absorpt_coefficient_mu 3.931
_exptl_absorpt_correction_T_max 0.3660
_exptl_absorpt_correction_T_min 0.2650
_exptl_absorpt_correction_type multi-scan
_exptl_absorpt_process_details
;
CrysAlis RED, Oxford Diffraction Ltd.,
Version 1.171.29.10 (release 13-04-2006 CrysAlis171 .NET)
(compiled Apr 13 2006,12:24:59)
Empirical absorption correction using spherical harmonics,
implemented in SCALE3 ABSPACK scaling algorithm.
;
_exptl_crystal_colour yellow
_exptl_crystal_density_diffrn 1.927
_exptl_crystal_density_method 'not measured'
_exptl_crystal_description block
_exptl_crystal_F_000 1288
_exptl_crystal_size_max 0.46
_exptl_crystal_size_mid 0.41
_exptl_crystal_size_min 0.32
_refine_diff_density_max 1.717
_refine_diff_density_min -1.446
_refine_diff_density_rms 0.107
_refine_ls_extinction_method none
_refine_ls_goodness_of_fit_ref 1.039
_refine_ls_hydrogen_treatment constr
_refine_ls_matrix_type full
_refine_ls_number_parameters 598
_refine_ls_number_reflns 7951
_refine_ls_number_restraints 1
_refine_ls_restrained_S_all 1.044
_refine_ls_R_factor_all 0.0265
_refine_ls_R_factor_gt 0.0245
_refine_ls_shift/su_max 0.001
_refine_ls_shift/su_mean 0.000
_refine_ls_structure_factor_coef Fsqd
_refine_ls_weighting_details 'calc w=1/[\s^2^(Fo^2^)+(0.0560P)^2^+0.0000P] where P=(Fo^2^+2Fc^2^)/3'
_refine_ls_weighting_scheme calc
_refine_ls_wR_factor_gt 0.0706
_refine_ls_wR_factor_ref 0.0713
_reflns_number_gt 7343
_reflns_number_total 7951
_reflns_threshold_expression >2sigma(I)
_cod_data_source_file c2dt11885h.txt
_cod_data_source_block 3
_cod_original_sg_symbol_H-M P-1
_cod_database_code 7018376

loop_
_symmetry_equiv_pos_as_xyz
'x, y, z'
'-x, -y, -z'

loop_
_atom_site_label
_atom_site_type_symbol
_atom_site_fract_x
_atom_site_fract_y
_atom_site_fract_z
_atom_site_U_iso_or_equiv
_atom_site_adp_type
_atom_site_occupancy
_atom_site_symmetry_multiplicity
_atom_site_calc_flag
_atom_site_refinement_flags
_atom_site_disorder_assembly
_atom_site_disorder_group
Pt Pt 0.755988(10) 0.345591(9) 0.386856(7) 0.01452(6) Uani 1 1 d . . .
Ag Ag 0.65478(2) 0.17324(2) 0.329498(15) 0.02090(8) Uani 1 1 d . . .
P P 0.66859(8) 0.05477(7) 0.22197(5) 0.01797(18) Uani 1 1 d . . .
F1 F 0.99224(19) 0.48733(18) 0.41571(12) 0.0277(5) Uani 1 1 d . . .
F2 F 1.1788(2) 0.5913(2) 0.31314(14) 0.0399(6) Uani 1 1 d . . .
F3 F 1.1957(2) 0.5910(2) 0.15517(14) 0.0396(6) Uani 1 1 d . . .
F4 F 1.0204(2) 0.48488(19) 0.09885(13) 0.0347(5) Uani 1 1 d . . .
F5 F 0.8309(2) 0.38318(18) 0.19938(12) 0.0296(5) Uani 1 1 d . . .
F6 F 0.83649(19) 0.27925(17) 0.54424(12) 0.0267(5) Uani 1 1 d . . .
F7 F 1.0197(2) 0.15389(18) 0.57065(13) 0.0316(5) Uani 1 1 d . . .
F8 F 1.17120(19) 0.04167(17) 0.45029(13) 0.0297(5) Uani 1 1 d . . .
F9 F 1.1301(2) 0.05517(19) 0.30228(13) 0.0335(5) Uani 1 1 d . . .
F10 F 0.94990(19) 0.18269(18) 0.27250(12) 0.0270(5) Uani 1 1 d . . .
N N 0.6222(3) 0.4601(2) 0.37407(16) 0.0159(6) Uani 1 1 d . . .
C1 C 0.9024(3) 0.4297(3) 0.3129(2) 0.0163(7) Uani 1 1 d . . .
C2 C 0.9946(3) 0.4848(3) 0.3374(2) 0.0194(7) Uani 1 1 d . . .
C3 C 1.0914(3) 0.5393(3) 0.2863(2) 0.0254(8) Uani 1 1 d . . .
C4 C 1.1000(3) 0.5394(3) 0.2056(2) 0.0258(8) Uani 1 1 d . . .
C5 C 1.0114(3) 0.4858(3) 0.1776(2) 0.0231(8) Uani 1 1 d . . .
C6 C 0.9165(3) 0.4333(3) 0.2311(2) 0.0199(7) Uani 1 1 d . . .
C7 C 0.8828(3) 0.2377(3) 0.4069(2) 0.0175(7) Uani 1 1 d . . .
C8 C 0.9068(3) 0.2248(3) 0.4812(2) 0.0195(7) Uani 1 1 d . . .
C9 C 1.0016(3) 0.1615(3) 0.4968(2) 0.0213(7) Uani 1 1 d . . .
C10 C 1.0780(3) 0.1044(3) 0.4363(2) 0.0220(8) Uani 1 1 d . . .
C11 C 1.0565(3) 0.1114(3) 0.3620(2) 0.0225(8) Uani 1 1 d . . .
C12 C 0.9622(3) 0.1775(3) 0.3488(2) 0.0204(7) Uani 1 1 d . . .
C13 C 0.6411(3) 0.5553(3) 0.3360(2) 0.0205(7) Uani 1 1 d . . .
H13 H 0.7238 0.5750 0.3087 0.025 Uiso 1 1 calc R . .
C14 C 0.5442(3) 0.6276(3) 0.3345(2) 0.0202(7) Uani 1 1 d . . .
H14 H 0.5614 0.6952 0.3068 0.024 Uiso 1 1 calc R . .
C15 C 0.4242(3) 0.6010(3) 0.3728(2) 0.0192(7) Uani 1 1 d . . .
H15 H 0.3578 0.6499 0.3721 0.023 Uiso 1 1 calc R . .
C16 C 0.4001(3) 0.5006(3) 0.41333(19) 0.0179(7) Uani 1 1 d . . .
C17 C 0.2784(3) 0.4641(3) 0.4560(2) 0.0203(7) Uani 1 1 d . . .
H17 H 0.2077 0.5089 0.4572 0.024 Uiso 1 1 calc R . .
C18 C 0.2630(3) 0.3668(3) 0.4945(2) 0.0208(7) Uani 1 1 d . . .
H18 H 0.1814 0.3444 0.5219 0.025 Uiso 1 1 calc R . .
C19 C 0.3670(3) 0.2965(3) 0.4949(2) 0.0190(7) Uani 1 1 d . . .
C20 C 0.3552(3) 0.1958(3) 0.5366(2) 0.0213(7) Uani 1 1 d . . .
H20 H 0.2751 0.1708 0.5648 0.026 Uiso 1 1 calc R . .
C21 C 0.4592(3) 0.1343(3) 0.5363(2) 0.0218(7) Uani 1 1 d . . .
H21 H 0.4499 0.0670 0.5648 0.026 Uiso 1 1 calc R . .
C22 C 0.5796(3) 0.1686(3) 0.4946(2) 0.0194(7) Uani 1 1 d . . .
H22 H 0.6496 0.1240 0.4955 0.023 Uiso 1 1 calc R . .
C23 C 0.5976(3) 0.2672(3) 0.45207(19) 0.0164(7) Uani 1 1 d . . .
C24 C 0.4879(3) 0.3295(3) 0.45350(19) 0.0159(7) Uani 1 1 d . . .
C25 C 0.5026(3) 0.4321(3) 0.41268(19) 0.0166(7) Uani 1 1 d . . .
C26 C 0.5433(3) -0.0430(3) 0.2316(2) 0.0183(7) Uani 1 1 d . . .
C27 C 0.4374(3) -0.0361(3) 0.2943(2) 0.0222(8) Uani 1 1 d . . .
H27 H 0.4313 0.0188 0.3326 0.027 Uiso 1 1 calc R . .
C28 C 0.3401(3) -0.1098(3) 0.3009(2) 0.0281(8) Uani 1 1 d . . .
H28 H 0.2679 -0.1053 0.3438 0.034 Uiso 1 1 calc R . .
C29 C 0.3490(4) -0.1889(3) 0.2451(3) 0.0289(9) Uani 1 1 d . . .
H29 H 0.2823 -0.2386 0.2495 0.035 Uiso 1 1 calc R . .
C30 C 0.4540(4) -0.1966(3) 0.1827(2) 0.0291(9) Uani 1 1 d . . .
H30 H 0.4592 -0.2517 0.1446 0.035 Uiso 1 1 calc R . .
C31 C 0.5515(3) -0.1245(3) 0.1756(2) 0.0244(8) Uani 1 1 d . . .
H31 H 0.6239 -0.1303 0.1329 0.029 Uiso 1 1 calc R . .
C32 C 0.8111(3) -0.0270(3) 0.1972(2) 0.0200(7) Uani 1 1 d . . .
C33 C 0.8589(4) -0.0683(3) 0.2588(2) 0.0284(8) Uani 1 1 d . . .
H33 H 0.8192 -0.0513 0.3122 0.034 Uiso 1 1 calc R . .
C34 C 0.9641(4) -0.1341(3) 0.2425(2) 0.0348(10) Uani 1 1 d . . .
H34 H 0.9960 -0.1627 0.2847 0.042 Uiso 1 1 calc R . .
C35 C 1.0224(4) -0.1581(3) 0.1645(2) 0.0307(9) Uani 1 1 d . . .
H35 H 1.0938 -0.2039 0.1532 0.037 Uiso 1 1 calc R . .
C36 C 0.9770(3) -0.1154(3) 0.1033(2) 0.0268(8) Uani 1 1 d . . .
H36 H 1.0184 -0.1307 0.0499 0.032 Uiso 1 1 calc R . .
C37 C 0.8724(3) -0.0509(3) 0.1191(2) 0.0226(7) Uani 1 1 d . . .
H37 H 0.8415 -0.0223 0.0765 0.027 Uiso 1 1 calc R . .
C38 C 0.6679(3) 0.1317(3) 0.1317(2) 0.0196(7) Uani 1 1 d . . .
C39 C 0.5653(3) 0.1322(3) 0.0994(2) 0.0241(8) Uani 1 1 d . . .
H39 H 0.4965 0.0860 0.1214 0.029 Uiso 1 1 calc R . .
C40 C 0.5628(4) 0.2002(3) 0.0346(2) 0.0302(9) Uani 1 1 d . . .
H40 H 0.4917 0.2016 0.0133 0.036 Uiso 1 1 calc R . .
C41 C 0.6645(4) 0.2657(3) 0.0015(2) 0.0300(9) Uani 1 1 d . . .
H41 H 0.6635 0.3114 -0.0430 0.036 Uiso 1 1 calc R . .
C42 C 0.7673(4) 0.2647(3) 0.0331(2) 0.0287(9) Uani 1 1 d . . .
H42 H 0.8371 0.3092 0.0098 0.034 Uiso 1 1 calc R . .
C43 C 0.7695(3) 0.1995(3) 0.0983(2) 0.0227(8) Uani 1 1 d . . .
H43 H 0.8398 0.2005 0.1205 0.027 Uiso 1 1 calc R . .
Cl1 Cl 0.27686(10) 0.02472(10) 0.06077(7) 0.0451(3) Uani 1 1 d . . .
Cl2 Cl 0.13232(15) 0.22595(12) 0.07473(9) 0.0669(4) Uani 1 1 d . . .
C44 C 0.1733(4) 0.1121(4) 0.1252(2) 0.0389(10) Uani 1 1 d . . .
H44A H 0.0968 0.0716 0.1515 0.047 Uiso 1 1 calc R . .
H44B H 0.2130 0.1366 0.1669 0.047 Uiso 1 1 calc R . .
Cl3 Cl 0.61070(13) 0.57029(11) 0.03505(9) 0.0576(3) Uani 1 1 d . . .
Cl4 Cl 0.77238(12) 0.65444(9) 0.12974(7) 0.0444(3) Uani 1 1 d . . .
C45 C 0.7447(4) 0.5494(4) 0.0699(3) 0.0398(10) Uani 1 1 d . . .
H45A H 0.8178 0.5424 0.0239 0.048 Uiso 1 1 calc R . .
H45B H 0.7360 0.4804 0.1009 0.048 Uiso 1 1 calc R . .
Cl5 Cl 0.53869(11) 0.37502(10) 0.21563(7) 0.0462(3) Uani 1 1 d . A .
Cl6 Cl 0.2797(2) 0.2930(2) 0.27155(16) 0.0750(8) Uani 0.70 1 d PD A 1
Cl6' Cl 0.3296(5) 0.2622(5) 0.2680(4) 0.0750(8) Uani 0.30 1 d PD A 2
C46 C 0.3856(5) 0.3812(5) 0.2061(4) 0.0674(17) Uani 1 1 d D . .
H46A H 0.3856 0.3636 0.1508 0.081 Uiso 1 1 calc R A 1
H46B H 0.3550 0.4566 0.2154 0.081 Uiso 1 1 calc R A 1

loop_
_atom_site_aniso_label
_atom_site_aniso_U_11
_atom_site_aniso_U_22
_atom_site_aniso_U_33
_atom_site_aniso_U_23
_atom_site_aniso_U_13
_atom_site_aniso_U_12
Pt 0.01406(8) 0.01501(8) 0.01413(8) -0.00108(5) -0.00275(5) -0.00002(5)
Ag 0.02292(15) 0.02089(14) 0.01932(15) -0.00810(11) -0.00547(11) 0.00080(11)
P 0.0188(4) 0.0187(4) 0.0159(4) -0.0042(3) -0.0030(3) -0.0004(3)
F1 0.0258(11) 0.0389(12) 0.0185(11) -0.0020(9) -0.0056(9) -0.0079(9)
F2 0.0324(12) 0.0509(15) 0.0390(14) 0.0061(11) -0.0136(11) -0.0244(11)
F3 0.0272(12) 0.0515(15) 0.0337(13) 0.0168(11) 0.0034(10) -0.0128(11)
F4 0.0371(13) 0.0481(14) 0.0165(11) 0.0043(10) -0.0027(9) 0.0003(11)
F5 0.0323(12) 0.0379(13) 0.0215(11) -0.0043(9) -0.0117(9) -0.0096(10)
F6 0.0311(11) 0.0316(12) 0.0163(10) -0.0067(9) -0.0039(9) 0.0096(9)
F7 0.0366(12) 0.0397(13) 0.0211(11) 0.0000(9) -0.0121(9) 0.0094(10)
F8 0.0249(11) 0.0345(12) 0.0312(12) -0.0008(10) -0.0104(9) 0.0118(9)
F9 0.0318(12) 0.0417(13) 0.0262(12) -0.0094(10) -0.0056(10) 0.0207(10)
F10 0.0295(11) 0.0361(12) 0.0163(10) -0.0065(9) -0.0071(9) 0.0098(9)
N 0.0167(14) 0.0173(14) 0.0142(14) -0.0012(11) -0.0046(11) -0.0003(11)
C1 0.0157(16) 0.0146(16) 0.0174(17) 0.0006(13) -0.0021(13) 0.0010(13)
C2 0.0183(17) 0.0222(18) 0.0170(17) 0.0003(14) -0.0032(14) -0.0012(14)
C3 0.0200(18) 0.028(2) 0.029(2) 0.0006(16) -0.0077(15) -0.0069(15)
C4 0.0209(18) 0.0236(19) 0.028(2) 0.0087(15) 0.0015(15) -0.0015(15)
C5 0.0257(19) 0.0275(19) 0.0150(17) 0.0010(14) -0.0035(14) 0.0032(15)
C6 0.0170(16) 0.0210(17) 0.0223(18) -0.0042(14) -0.0056(14) 0.0017(13)
C7 0.0149(16) 0.0154(16) 0.0211(18) 0.0004(13) -0.0026(13) -0.0014(13)
C8 0.0186(17) 0.0215(17) 0.0178(18) -0.0031(14) -0.0030(14) 0.0015(14)
C9 0.0234(18) 0.0255(19) 0.0168(18) 0.0007(14) -0.0088(14) -0.0021(15)
C10 0.0197(17) 0.0209(18) 0.0253(19) 0.0016(15) -0.0057(15) 0.0039(14)
C11 0.0217(18) 0.0224(18) 0.0209(18) -0.0077(14) -0.0004(14) 0.0052(14)
C12 0.0206(17) 0.0223(18) 0.0181(17) -0.0021(14) -0.0042(14) -0.0004(14)
C13 0.0191(17) 0.0204(18) 0.0208(18) 0.0000(14) -0.0028(14) -0.0024(14)
C14 0.0269(18) 0.0148(16) 0.0198(18) 0.0003(14) -0.0074(15) 0.0009(14)
C15 0.0209(17) 0.0189(17) 0.0206(18) -0.0057(14) -0.0101(14) 0.0054(13)
C16 0.0222(17) 0.0186(17) 0.0152(17) -0.0048(13) -0.0087(14) 0.0023(14)
C17 0.0164(17) 0.0248(18) 0.0207(18) -0.0063(15) -0.0060(14) 0.0057(14)
C18 0.0119(16) 0.0291(19) 0.0195(18) -0.0044(15) 0.0000(13) -0.0013(14)
C19 0.0208(17) 0.0216(18) 0.0142(17) -0.0032(14) -0.0031(14) -0.0021(14)
C20 0.0195(17) 0.0244(18) 0.0183(18) -0.0008(14) -0.0014(14) -0.0034(14)
C21 0.0273(19) 0.0188(17) 0.0190(18) 0.0024(14) -0.0051(15) -0.0046(14)
C22 0.0209(17) 0.0191(17) 0.0189(18) -0.0015(14) -0.0062(14) 0.0029(14)
C23 0.0196(17) 0.0192(17) 0.0104(16) -0.0036(13) -0.0034(13) -0.0005(13)
C24 0.0171(16) 0.0167(16) 0.0141(16) -0.0040(13) -0.0038(13) -0.0007(13)
C25 0.0166(16) 0.0178(17) 0.0157(17) -0.0039(13) -0.0045(13) -0.0002(13)
C26 0.0200(17) 0.0181(17) 0.0176(17) 0.0007(13) -0.0063(14) 0.0003(13)
C27 0.0210(18) 0.0222(18) 0.0231(19) -0.0012(15) -0.0050(15) 0.0028(14)
C28 0.0226(19) 0.026(2) 0.033(2) 0.0071(17) -0.0025(16) 0.0027(15)
C29 0.0252(19) 0.0212(19) 0.045(2) 0.0071(17) -0.0174(18) -0.0075(15)
C30 0.039(2) 0.0225(19) 0.030(2) -0.0019(16) -0.0156(18) -0.0034(16)
C31 0.0266(19) 0.0225(19) 0.024(2) -0.0010(15) -0.0064(15) -0.0028(15)
C32 0.0202(17) 0.0174(17) 0.0227(18) -0.0036(14) -0.0054(14) -0.0010(13)
C33 0.032(2) 0.034(2) 0.0189(19) -0.0026(16) -0.0049(16) 0.0065(17)
C34 0.040(2) 0.038(2) 0.029(2) 0.0039(18) -0.0147(18) 0.0112(19)
C35 0.026(2) 0.028(2) 0.039(2) -0.0050(17) -0.0095(17) 0.0072(16)
C36 0.0229(19) 0.030(2) 0.024(2) -0.0087(16) 0.0013(15) 0.0036(15)
C37 0.0271(19) 0.0257(19) 0.0150(17) -0.0048(14) -0.0051(14) 0.0019(15)
C38 0.0228(18) 0.0186(17) 0.0154(17) -0.0058(13) -0.0010(14) 0.0019(14)
C39 0.0232(18) 0.0248(19) 0.0233(19) 0.0009(15) -0.0040(15) -0.0011(15)
C40 0.033(2) 0.035(2) 0.024(2) 0.0032(17) -0.0092(17) -0.0032(17)
C41 0.040(2) 0.025(2) 0.023(2) 0.0038(16) -0.0040(17) -0.0002(17)
C42 0.030(2) 0.0186(18) 0.033(2) -0.0013(16) 0.0010(17) -0.0025(15)
C43 0.0214(18) 0.0194(18) 0.0251(19) -0.0050(15) -0.0012(15) -0.0008(14)
Cl1 0.0326(5) 0.0590(7) 0.0442(6) -0.0180(5) -0.0092(5) -0.0013(5)
Cl2 0.0810(10) 0.0530(8) 0.0599(9) 0.0150(6) -0.0059(7) 0.0005(7)
C44 0.050(3) 0.042(2) 0.025(2) -0.0073(18) -0.0083(19) -0.006(2)
Cl3 0.0577(7) 0.0512(7) 0.0751(9) -0.0082(6) -0.0374(7) 0.0081(6)
Cl4 0.0583(7) 0.0348(6) 0.0430(6) -0.0057(5) -0.0180(5) 0.0034(5)
C45 0.042(2) 0.035(2) 0.044(3) -0.002(2) -0.012(2) 0.0025(19)
Cl5 0.0447(6) 0.0520(7) 0.0419(6) -0.0100(5) -0.0101(5) 0.0034(5)
Cl6 0.0437(15) 0.0966(18) 0.0713(12) -0.0284(13) 0.0137(14) -0.0270(13)
Cl6' 0.0437(15) 0.0966(18) 0.0713(12) -0.0284(13) 0.0137(14) -0.0270(13)
C46 0.039(3) 0.079(4) 0.082(4) -0.019(3) -0.010(3) 0.006(3)

loop_
_atom_type_symbol
_atom_type_description
_atom_type_scat_dispersion_real
_atom_type_scat_dispersion_imag
_atom_type_scat_source
C C 0.0033 0.0016 'International Tables Vol C Tables 4.2.6.8 and 6.1.1.4'
H H 0.0000 0.0000 'International Tables Vol C Tables 4.2.6.8 and 6.1.1.4'
N N 0.0061 0.0033 'International Tables Vol C Tables 4.2.6.8 and 6.1.1.4'
F F 0.0171 0.0103 'International Tables Vol C Tables 4.2.6.8 and 6.1.1.4'
P P 0.1023 0.0942 'International Tables Vol C Tables 4.2.6.8 and 6.1.1.4'
Cl Cl 0.1484 0.1585 'International Tables Vol C Tables 4.2.6.8 and 6.1.1.4'
Ag Ag -0.8971 1.1015 'International Tables Vol C Tables 4.2.6.8 and 6.1.1.4'
Pt Pt -1.7033 8.3905 'International Tables Vol C Tables 4.2.6.8 and 6.1.1.4'

loop_
_geom_angle_atom_site_label_1
_geom_angle_atom_site_label_2
_geom_angle_atom_site_label_3
_geom_angle
C7 Pt C23 97.76(13)
C7 Pt C1 87.63(13)
C23 Pt C1 173.51(12)
C7 Pt N 176.17(12)
C23 Pt N 80.88(12)
C1 Pt N 93.97(12)
C7 Pt Ag 85.14(10)
C23 Pt Ag 57.76(9)
C1 Pt Ag 119.49(9)
N Pt Ag 97.07(7)
P Ag C23 166.21(8)
P Ag Pt 146.65(2)
C23 Ag Pt 47.14(8)
C26 P C38 104.43(16)
C26 P C32 104.35(16)
C38 P C32 105.20(16)
C26 P Ag 116.78(12)
C38 P Ag 110.38(11)
C32 P Ag 114.60(12)
C13 N C25 118.4(3)
C13 N Pt 127.6(2)
C25 N Pt 113.9(2)
C2 C1 C6 113.9(3)
C2 C1 Pt 125.4(2)
C6 C1 Pt 120.7(2)
F1 C2 C3 116.4(3)
F1 C2 C1 119.9(3)
C3 C2 C1 123.8(3)
F2 C3 C2 121.5(3)
F2 C3 C4 119.1(3)
C2 C3 C4 119.4(3)
F3 C4 C5 120.9(3)
F3 C4 C3 119.7(3)
C5 C4 C3 119.5(3)
F4 C5 C6 121.7(3)
F4 C5 C4 119.5(3)
C6 C5 C4 118.8(3)
F5 C6 C5 115.7(3)
F5 C6 C1 119.6(3)
C5 C6 C1 124.7(3)
C12 C7 C8 113.1(3)
C12 C7 Pt 124.9(3)
C8 C7 Pt 121.7(3)
F6 C8 C9 115.6(3)
F6 C8 C7 119.8(3)
C9 C8 C7 124.5(3)
F7 C9 C10 119.5(3)
F7 C9 C8 120.9(3)
C10 C9 C8 119.5(3)
F8 C10 C11 120.8(3)
F8 C10 C9 120.5(3)
C11 C10 C9 118.7(3)
F9 C11 C10 119.3(3)
F9 C11 C12 121.0(3)
C10 C11 C12 119.7(3)
F10 C12 C11 115.9(3)
F10 C12 C7 119.6(3)
C11 C12 C7 124.5(3)
N C13 C14 122.4(3)
C15 C14 C13 119.9(3)
C14 C15 C16 119.4(3)
C15 C16 C25 117.5(3)
C15 C16 C17 124.5(3)
C25 C16 C17 118.0(3)
C18 C17 C16 120.9(3)
C17 C18 C19 121.7(3)
C24 C19 C20 117.6(3)
C24 C19 C18 119.0(3)
C20 C19 C18 123.3(3)
C21 C20 C19 120.2(3)
C20 C21 C22 121.4(3)
C23 C22 C21 121.2(3)
C22 C23 C24 116.1(3)
C22 C23 Pt 132.6(3)
C24 C23 Pt 111.3(2)
C22 C23 Ag 90.7(2)
C24 C23 Ag 108.5(2)
Pt C23 Ag 75.09(10)
C19 C24 C23 123.4(3)
C19 C24 C25 118.7(3)
C23 C24 C25 117.8(3)
N C25 C16 122.3(3)
N C25 C24 116.0(3)
C16 C25 C24 121.7(3)
C27 C26 C31 119.5(3)
C27 C26 P 120.0(3)
C31 C26 P 120.5(3)
C26 C27 C28 120.1(4)
C29 C28 C27 119.8(4)
C28 C29 C30 120.6(3)
C29 C30 C31 120.3(4)
C30 C31 C26 119.8(4)
C37 C32 C33 118.8(3)
C37 C32 P 122.5(3)
C33 C32 P 118.7(3)
C34 C33 C32 120.4(4)
C35 C34 C33 119.7(4)
C36 C35 C34 120.1(4)
C37 C36 C35 120.4(4)
C36 C37 C32 120.5(3)
C39 C38 C43 119.5(3)
C39 C38 P 121.6(3)
C43 C38 P 118.7(3)
C38 C39 C40 120.2(3)
C41 C40 C39 119.8(4)
C42 C41 C40 120.1(4)
C41 C42 C43 120.5(3)
C42 C43 C38 119.9(3)
Cl2 C44 Cl1 112.2(2)
Cl3 C45 Cl4 113.1(2)
Cl5 C46 Cl6 114.8(4)
Cl5 C46 Cl6' 96.4(4)
Cl6 C46 Cl6' 21.0(2)

loop_
_geom_bond_atom_site_label_1
_geom_bond_atom_site_label_2
_geom_bond_distance
Pt C7 2.014(3)
Pt C23 2.069(3)
Pt C1 2.070(3)
Pt N 2.087(3)
Pt Ag 2.7274(3)
Ag P 2.3699(9)
Ag C23 2.387(3)
P C26 1.817(3)
P C38 1.819(4)
P C32 1.828(4)
F1 C2 1.355(4)
F2 C3 1.345(4)
F3 C4 1.348(4)
F4 C5 1.348(4)
F5 C6 1.365(4)
F6 C8 1.362(4)
F7 C9 1.348(4)
F8 C10 1.351(4)
F9 C11 1.349(4)
F10 C12 1.367(4)
N C13 1.329(4)
N C25 1.369(4)
C1 C2 1.386(5)
C1 C6 1.391(5)
C2 C3 1.378(5)
C3 C4 1.383(5)
C4 C5 1.376(5)
C5 C6 1.373(5)
C7 C12 1.386(5)
C7 C8 1.387(5)
C8 C9 1.380(5)
C9 C10 1.376(5)
C10 C11 1.372(5)
C11 C12 1.380(5)
C13 C14 1.394(5)
C14 C15 1.367(5)
C15 C16 1.405(5)
C16 C25 1.408(5)
C16 C17 1.436(5)
C17 C18 1.352(5)
C18 C19 1.437(5)
C19 C24 1.410(5)
C19 C20 1.414(5)
C20 C21 1.372(5)
C21 C22 1.412(5)
C22 C23 1.399(5)
C23 C24 1.427(5)
C24 C25 1.428(5)
C26 C27 1.390(5)
C26 C31 1.401(5)
C27 C28 1.394(5)
C28 C29 1.375(6)
C29 C30 1.382(6)
C30 C31 1.383(5)
C32 C37 1.393(5)
C32 C33 1.394(5)
C33 C34 1.387(6)
C34 C35 1.386(6)
C35 C36 1.378(6)
C36 C37 1.373(5)
C38 C39 1.385(5)
C38 C43 1.402(5)
C39 C40 1.397(5)
C40 C41 1.386(6)
C41 C42 1.380(6)
C42 C43 1.382(5)
Cl1 C44 1.766(5)
Cl2 C44 1.756(5)
Cl3 C45 1.751(5)
Cl4 C45 1.752(5)
Cl5 C46 1.743(5)
Cl6 C46 1.776(6)
Cl6' C46 1.820(7)
